data_7217833
loop_
_publ_author_name
'Liu, Jian-Jun'
'Wang, Yao'
'Wu, Shu-Ting'
'Lin, Mei-Jin'
'Huang, Chang-Cang'
'Dai, Wenxin'

_publ_section_title
;
 Discrete Polynuclear Manganese Nanorods: Syntheses, Crystal Structures
 and Magnetic Properties
;
_journal_name_full 'RSC Advances'
_journal_paper_doi 10.1039/C4RA07015A
_journal_year 2014
_chemical_formula_moiety 'C33 H33 Mn3 N9 O12, 2(C3 H7 N O)'
_chemical_formula_sum 'C39 H47 Mn3 N11 O14'
_chemical_formula_weight 1058.70
_chemical_name_systematic
; 
 ? 
;
_space_group_IT_number 14
_symmetry_cell_setting monoclinic
_symmetry_space_group_name_Hall '-P 2ybc'
_symmetry_space_group_name_H-M 'P 1 21/c 1'
_atom_sites_solution_hydrogens geom
_atom_sites_solution_primary direct
_atom_sites_solution_secondary difmap
_audit_creation_method SHELXL-97
_cell_angle_alpha 90.00
_cell_angle_beta 100.68(3)
_cell_angle_gamma 90.00
_cell_formula_units_Z 4
_cell_length_a 11.609(2)
_cell_length_b 21.154(4)
_cell_length_c 18.246(4)
_cell_measurement_temperature 113(2)
_cell_volume 4403.2(15)
_computing_cell_refinement 'CrystalClear (Rigaku Inc., 2007)'
_computing_data_collection 'CrystalClear (Rigaku Inc., 2007)'
_computing_data_reduction 'CrystalClear (Rigaku Inc., 2007)'
_computing_molecular_graphics 'DIAMOND (Brandenburg, 2004)'
_computing_publication_material 'SHELXL-97 (Sheldrick, 2008)'
_computing_structure_refinement 'SHELXL-97 (Sheldrick, 2008)'
_computing_structure_solution 'SHELXS-97 (Sheldrick, 2008)'
_diffrn_ambient_temperature 113(2)
_diffrn_measured_fraction_theta_full 0.996
_diffrn_measured_fraction_theta_max 0.996
_diffrn_radiation_monochromator graphite
_diffrn_radiation_source 'fine-focus sealed tube'
_diffrn_radiation_type MoK\a
_diffrn_radiation_wavelength 0.71073
_diffrn_reflns_av_R_equivalents 0.0580
_diffrn_reflns_av_sigmaI/netI 0.0527
_diffrn_reflns_limit_h_max 15
_diffrn_reflns_limit_h_min -15
_diffrn_reflns_limit_k_max 27
_diffrn_reflns_limit_k_min -24
_diffrn_reflns_limit_l_max 23
_diffrn_reflns_limit_l_min -23
_diffrn_reflns_number 36833
_diffrn_reflns_theta_full 27.50
_diffrn_reflns_theta_max 27.50
_diffrn_reflns_theta_min 3.10
_exptl_absorpt_coefficient_mu 0.927
_exptl_absorpt_correction_T_max 0.9775
_exptl_absorpt_correction_T_min 0.9649
_exptl_absorpt_correction_type numerical
_exptl_absorpt_process_details 'CrystalClear (Rigaku Inc., 2007)'
_exptl_crystal_colour yellow
_exptl_crystal_density_diffrn 1.597
_exptl_crystal_density_method 'not measured'
_exptl_crystal_description block
_exptl_crystal_F_000 2180
_exptl_crystal_size_max 0.23
_exptl_crystal_size_mid 0.18
_exptl_crystal_size_min 0.15
_refine_diff_density_max 0.581
_refine_diff_density_min -0.355
_refine_diff_density_rms 0.073
_refine_ls_extinction_method none
_refine_ls_goodness_of_fit_ref 1.220
_refine_ls_hydrogen_treatment mixed
_refine_ls_matrix_type full
_refine_ls_number_parameters 635
_refine_ls_number_reflns 10073
_refine_ls_number_restraints 9
_refine_ls_restrained_S_all 3.831
_refine_ls_R_factor_all 0.0737
_refine_ls_R_factor_gt 0.0639
_refine_ls_shift/su_max 0.010
_refine_ls_shift/su_mean 0.000
_refine_ls_structure_factor_coef Fsqd
_refine_ls_weighting_details 'calc w=1/[\s^2^(Fo^2^)+(0.0227P)^2^+7.2723P] where P=(Fo^2^+2Fc^2^)/3'
_refine_ls_weighting_scheme calc
_refine_ls_wR_factor_gt 0.1147
_refine_ls_wR_factor_ref 0.1186
_reflns_number_gt 9079
_reflns_number_total 10073
_reflns_threshold_expression >2sigma(I)
_cod_data_source_file c4ra07015a2.cif
_cod_data_source_block 2(1009188)
_cod_depositor_comments
;
The following automatic conversions were performed:

'_exptl_absorpt_correction_type' value 'Numerical' changed to
'numerical' according to
/usr/data/users/saulius/crontab/automatic-downloads/rss-feeds/RSC/lib/dictionaries/cif_core.dic
dictionary named 'cif_core.dic' version 2.4.2 from 2011-04-26.

Automatic conversion script
Id: cif_fix_values 2281 2013-09-26 08:29:07Z andrius 
;
_cod_original_cell_volume 4403.4(15)
_cod_original_sg_symbol_H-M P21/c
_cod_database_code 7217833

loop_
_symmetry_equiv_pos_as_xyz
'x, y, z'
'-x, y+1/2, -z+1/2'
'-x, -y, -z'
'x, -y-1/2, z-1/2'

loop_
_atom_site_label
_atom_site_type_symbol
_atom_site_fract_x
_atom_site_fract_y
_atom_site_fract_z
_atom_site_U_iso_or_equiv
_atom_site_adp_type
_atom_site_occupancy
_atom_site_symmetry_multiplicity
_atom_site_calc_flag
_atom_site_refinement_flags
Mn1 Mn -0.20872(13) 0.54157(7) 0.74436(8) 0.0183(4) Uani 1 1 d .
Mn2 Mn 0.00064(13) 0.60999(7) 0.83273(8) 0.0174(4) Uani 1 1 d .
Mn3 Mn 0.28825(14) 0.69448(7) 0.95300(9) 0.0198(4) Uani 1 1 d .
N1 N 0.0485(7) 0.6123(4) 0.9564(5) 0.0188(17) Uani 1 1 d .
N2 N 0.1528(7) 0.6392(4) 0.9971(5) 0.0207(18) Uani 1 1 d .
N3 N 0.0381(7) 0.7134(4) 0.8311(5) 0.0208(18) Uani 1 1 d .
N4 N 0.1418(7) 0.7414(4) 0.8712(5) 0.0214(18) Uani 1 1 d .
N5 N 0.1872(7) 0.5913(4) 0.8222(5) 0.0197(18) Uani 1 1 d .
N6 N 0.2858(7) 0.6243(4) 0.8615(5) 0.0212(18) Uani 1 1 d .
N7 N 0.4917(7) 0.6173(4) 0.8499(5) 0.0246(19) Uani 1 1 d .
N8 N 0.2272(8) 0.8446(4) 0.8563(5) 0.0245(19) Uani 1 1 d .
N9 N 0.2259(8) 0.6401(4) 1.1319(5) 0.0231(19) Uani 1 1 d .
N10 N 0.3126(9) 0.5811(5) 0.5822(6) 0.034(2) Uani 1 1 d .
N11 N -0.0298(9) 0.6952(5) 0.5659(5) 0.030(2) Uani 1 1 d .
C1 C -0.1887(9) 0.6961(5) 0.7206(6) 0.022(2) Uani 1 1 d .
C2 C -0.2939(10) 0.6975(5) 0.6668(6) 0.027(2) Uani 1 1 d .
H2 H -0.3406 0.6604 0.6584 0.032 Uiso 1 1 calc R
C3 C -0.3302(10) 0.7512(5) 0.6267(6) 0.029(2) Uani 1 1 d .
H3 H -0.4013 0.7506 0.5912 0.035 Uiso 1 1 calc R
C4 C -0.2638(11) 0.8065(6) 0.6375(7) 0.033(3) Uani 1 1 d .
H4 H -0.2887 0.8432 0.6090 0.039 Uiso 1 1 calc R
C5 C -0.1616(10) 0.8074(5) 0.6898(6) 0.029(2) Uani 1 1 d .
H5 H -0.1168 0.8451 0.6979 0.034 Uiso 1 1 calc R
C6 C -0.1228(9) 0.7528(5) 0.7315(6) 0.023(2) Uani 1 1 d .
C7 C -0.0138(9) 0.7556(5) 0.7848(6) 0.021(2) Uani 1 1 d .
C8 C 0.1463(9) 0.7985(5) 0.8444(6) 0.022(2) Uani 1 1 d .
C9 C 0.3194(10) 0.8363(5) 0.9125(6) 0.026(2) Uani 1 1 d .
C10 C 0.4165(10) 0.8842(6) 0.9159(7) 0.034(3) Uani 1 1 d .
H10A H 0.3879 0.9258 0.9298 0.040 Uiso 1 1 calc R
H10B H 0.4365 0.8885 0.8657 0.040 Uiso 1 1 calc R
C11 C 0.5270(11) 0.8671(7) 0.9714(7) 0.040(3) Uani 1 1 d .
H11A H 0.5105 0.8684 1.0221 0.059 Uiso 1 1 calc R
H11B H 0.5892 0.8974 0.9671 0.059 Uiso 1 1 calc R
H11C H 0.5523 0.8244 0.9606 0.059 Uiso 1 1 calc R
C12 C -0.1781(9) 0.5382(5) 0.9218(5) 0.019(2) Uani 1 1 d .
C13 C -0.2867(9) 0.5070(5) 0.9166(6) 0.021(2) Uani 1 1 d .
H13 H -0.3254 0.4918 0.8695 0.025 Uiso 1 1 calc R
C14 C -0.3380(10) 0.4978(5) 0.9781(6) 0.026(2) Uani 1 1 d .
H14 H -0.4121 0.4775 0.9724 0.031 Uiso 1 1 calc R
C15 C -0.2824(9) 0.5181(5) 1.0486(6) 0.025(2) Uani 1 1 d .
H15 H -0.3189 0.5127 1.0907 0.031 Uiso 1 1 calc R
C16 C -0.1743(10) 0.5459(5) 1.0561(6) 0.024(2) Uani 1 1 d .
H16 H -0.1345 0.5581 1.1043 0.028 Uiso 1 1 calc R
C17 C -0.1208(9) 0.5568(5) 0.9944(5) 0.019(2) Uani 1 1 d .
C18 C -0.0082(9) 0.5886(5) 1.0046(5) 0.019(2) Uani 1 1 d .
C19 C 0.1517(9) 0.6282(5) 1.0677(6) 0.020(2) Uani 1 1 d .
C20 C 0.3239(10) 0.6733(5) 1.1281(6) 0.027(2) Uani 1 1 d .
C21 C 0.4079(10) 0.6809(6) 1.2014(6) 0.032(3) Uani 1 1 d .
H21A H 0.3635 0.6822 1.2427 0.039 Uiso 1 1 calc R
H21B H 0.4511 0.7212 1.2014 0.039 Uiso 1 1 calc R
C22 C 0.4947(12) 0.6260(7) 1.2133(8) 0.048(3) Uani 1 1 d .
H22A H 0.4530 0.5869 1.2206 0.072 Uiso 1 1 calc R
H22B H 0.5548 0.6342 1.2575 0.072 Uiso 1 1 calc R
H22C H 0.5318 0.6217 1.1695 0.072 Uiso 1 1 calc R
C23 C 0.0429(9) 0.5048(5) 0.7077(5) 0.020(2) Uani 1 1 d .
C24 C -0.0081(9) 0.4625(5) 0.6509(6) 0.025(2) Uani 1 1 d .
H24 H -0.0909 0.4618 0.6355 0.030 Uiso 1 1 calc R
C25 C 0.0597(10) 0.4223(5) 0.6176(6) 0.028(2) Uani 1 1 d .
H25 H 0.0227 0.3943 0.5798 0.033 Uiso 1 1 calc R
C26 C 0.1818(10) 0.4219(5) 0.6381(6) 0.029(2) Uani 1 1 d .
H26 H 0.2275 0.3935 0.6150 0.035 Uiso 1 1 calc R
C27 C 0.2344(10) 0.4628(5) 0.6921(6) 0.026(2) Uani 1 1 d .
H27 H 0.3173 0.4626 0.7067 0.032 Uiso 1 1 calc R
C28 C 0.1669(9) 0.5055(5) 0.7263(5) 0.020(2) Uani 1 1 d .
C29 C 0.2263(8) 0.5510(5) 0.7785(6) 0.020(2) Uani 1 1 d .
C30 C 0.3777(9) 0.6023(5) 0.8374(6) 0.021(2) Uani 1 1 d .
C31 C 0.5302(10) 0.6607(6) 0.9026(7) 0.030(3) Uani 1 1 d .
C32 C 0.6541(10) 0.6827(6) 0.9059(8) 0.037(3) Uani 1 1 d .
H32A H 0.7019 0.6477 0.8913 0.044 Uiso 1 1 calc R
H32B H 0.6885 0.6955 0.9575 0.044 Uiso 1 1 calc R
C33 C 0.6561(13) 0.7381(8) 0.8538(8) 0.053(4) Uani 1 1 d .
H33A H 0.6211 0.7254 0.8028 0.079 Uiso 1 1 calc R
H33B H 0.7373 0.7515 0.8553 0.079 Uiso 1 1 calc R
H33C H 0.6112 0.7732 0.8694 0.079 Uiso 1 1 calc R
C34 C 0.0684(11) 0.7222(6) 0.6161(7) 0.040(3) Uani 1 1 d .
H34A H 0.0905 0.6945 0.6595 0.060 Uiso 1 1 calc R
H34B H 0.0465 0.7639 0.6326 0.060 Uiso 1 1 calc R
H34C H 0.1348 0.7267 0.5903 0.060 Uiso 1 1 calc R
C35 C -0.0766(12) 0.7311(6) 0.4996(7) 0.042(3) Uani 1 1 d .
H35A H -0.1436 0.7086 0.4705 0.063 Uiso 1 1 calc R
H35B H -0.0158 0.7364 0.4693 0.063 Uiso 1 1 calc R
H35C H -0.1020 0.7728 0.5139 0.063 Uiso 1 1 calc R
C36 C -0.0815(10) 0.6420(6) 0.5827(6) 0.030(3) Uani 1 1 d .
H36 H -0.0502 0.6221 0.6288 0.037 Uiso 1 1 calc R
C37 C 0.1910(11) 0.5788(8) 0.5421(8) 0.047(4) Uani 1 1 d .
H37A H 0.1805 0.5419 0.5089 0.071 Uiso 1 1 calc R
H37B H 0.1731 0.6174 0.5125 0.071 Uiso 1 1 calc R
H37C H 0.1381 0.5754 0.5780 0.071 Uiso 1 1 calc R
C38 C 0.3487(12) 0.6368(6) 0.6284(7) 0.038(3) Uani 1 1 d .
H38A H 0.4297 0.6313 0.6547 0.057 Uiso 1 1 calc R
H38B H 0.2970 0.6419 0.6648 0.057 Uiso 1 1 calc R
H38C H 0.3436 0.6744 0.5967 0.057 Uiso 1 1 calc R
C39 C 0.3846(10) 0.5336(6) 0.5784(7) 0.034(3) Uani 1 1 d .
H39 H 0.3556 0.4995 0.5463 0.041 Uiso 1 1 calc R
O1 O -0.3895(7) 0.5601(4) 0.7516(5) 0.0287(17) Uani 1 1 d D
H1WA H -0.453(7) 0.553(8) 0.721(6) 0.08(6) Uiso 1 1 d D
H1WB H -0.425(10) 0.581(6) 0.783(6) 0.05(4) Uiso 1 1 d D
O2 O -0.2256(7) 0.4410(3) 0.7478(4) 0.0247(16) Uani 1 1 d D
H2WA H -0.222(12) 0.418(5) 0.786(4) 0.05(4) Uiso 1 1 d D
H2WB H -0.221(14) 0.415(5) 0.713(5) 0.07(5) Uiso 1 1 d D
O3 O -0.2701(7) 0.5362(4) 0.6224(4) 0.0249(16) Uani 1 1 d D
H3WA H -0.244(11) 0.563(5) 0.595(6) 0.04(4) Uiso 1 1 d D
H3WB H -0.343(11) 0.535(8) 0.605(10) 0.08(6) Uiso 1 1 d D
O4 O -0.1329(6) 0.5494(3) 0.8621(4) 0.0206(15) Uani 1 1 d .
O5 O -0.1545(6) 0.6436(3) 0.7574(4) 0.0243(16) Uani 1 1 d .
O6 O -0.0223(6) 0.5435(3) 0.7393(4) 0.0221(15) Uani 1 1 d .
O7 O 0.4702(7) 0.6858(5) 0.9449(6) 0.048(3) Uani 1 1 d .
O8 O 0.3283(8) 0.7935(4) 0.9603(5) 0.036(2) Uani 1 1 d .
O9 O 0.3497(7) 0.6971(4) 1.0709(4) 0.036(2) Uani 1 1 d .
O10 O 0.0502(6) 0.5974(3) 1.0760(4) 0.0209(15) Uani 1 1 d .
O11 O 0.0501(6) 0.8103(3) 0.7899(4) 0.0245(16) Uani 1 1 d .
O12 O 0.3455(6) 0.5551(3) 0.7858(4) 0.0219(15) Uani 1 1 d .
O13 O -0.1668(7) 0.6168(4) 0.5431(4) 0.0346(19) Uani 1 1 d .
O14 O 0.4864(7) 0.5294(4) 0.6129(5) 0.035(2) Uani 1 1 d .

loop_
_atom_site_aniso_label
_atom_site_aniso_U_11
_atom_site_aniso_U_22
_atom_site_aniso_U_33
_atom_site_aniso_U_23
_atom_site_aniso_U_13
_atom_site_aniso_U_12
Mn1 0.0162(7) 0.0214(8) 0.0171(7) -0.0013(6) 0.0026(6) -0.0008(6)
Mn2 0.0167(7) 0.0187(8) 0.0165(7) -0.0007(6) 0.0027(6) -0.0007(6)
Mn3 0.0196(8) 0.0199(8) 0.0189(8) -0.0008(6) 0.0013(6) -0.0013(6)
N1 0.018(4) 0.018(4) 0.019(4) -0.002(3) 0.001(3) -0.002(3)
N2 0.021(4) 0.021(4) 0.018(4) -0.002(3) -0.001(3) -0.001(3)
N3 0.021(4) 0.021(4) 0.019(4) 0.002(3) 0.000(4) -0.001(3)
N4 0.021(4) 0.020(4) 0.022(4) 0.000(3) 0.002(4) -0.003(3)
N5 0.016(4) 0.024(5) 0.018(4) -0.003(3) 0.003(3) -0.002(3)
N6 0.017(4) 0.024(5) 0.022(4) -0.004(3) 0.002(3) -0.003(3)
N7 0.017(4) 0.028(5) 0.028(5) -0.005(4) 0.001(4) -0.002(4)
N8 0.026(5) 0.020(4) 0.025(5) 0.004(4) 0.000(4) -0.004(4)
N9 0.025(5) 0.024(5) 0.017(4) 0.000(3) -0.001(4) -0.003(4)
N10 0.025(5) 0.040(6) 0.036(6) 0.003(5) 0.003(4) 0.005(4)
N11 0.031(5) 0.031(5) 0.031(5) 0.002(4) 0.010(4) 0.000(4)
C1 0.023(5) 0.025(5) 0.018(5) 0.000(4) 0.005(4) 0.002(4)
C2 0.024(6) 0.026(6) 0.028(6) -0.001(5) 0.002(5) 0.001(4)
C3 0.026(6) 0.032(6) 0.029(6) 0.003(5) -0.001(5) 0.005(5)
C4 0.034(7) 0.027(6) 0.034(6) 0.009(5) -0.001(5) 0.005(5)
C5 0.030(6) 0.023(6) 0.032(6) 0.004(5) 0.003(5) 0.000(5)
C6 0.021(5) 0.023(5) 0.024(5) 0.002(4) 0.003(4) 0.002(4)
C7 0.023(5) 0.019(5) 0.022(5) 0.000(4) 0.004(4) -0.003(4)
C8 0.025(5) 0.022(5) 0.017(5) 0.000(4) 0.002(4) 0.002(4)
C9 0.030(6) 0.023(5) 0.023(5) -0.002(4) 0.003(5) -0.003(5)
C10 0.034(7) 0.036(7) 0.029(6) 0.002(5) 0.003(5) -0.013(5)
C11 0.032(7) 0.044(8) 0.043(7) -0.003(6) 0.006(6) -0.007(6)
C12 0.021(5) 0.017(5) 0.019(5) -0.001(4) 0.006(4) 0.002(4)
C13 0.022(5) 0.022(5) 0.020(5) -0.001(4) 0.004(4) -0.001(4)
C14 0.022(5) 0.027(6) 0.029(6) 0.004(4) 0.006(5) 0.000(4)
C15 0.025(6) 0.029(6) 0.025(5) 0.003(4) 0.010(5) 0.000(5)
C16 0.030(6) 0.022(5) 0.019(5) -0.001(4) 0.005(4) 0.001(4)
C17 0.020(5) 0.017(5) 0.020(5) 0.001(4) 0.006(4) 0.003(4)
C18 0.022(5) 0.018(5) 0.015(5) -0.002(4) 0.000(4) 0.002(4)
C19 0.024(5) 0.017(5) 0.019(5) 0.000(4) 0.002(4) 0.003(4)
C20 0.031(6) 0.023(5) 0.023(5) 0.002(4) -0.003(5) -0.002(5)
C21 0.032(6) 0.038(7) 0.023(6) 0.003(5) -0.004(5) -0.010(5)
C22 0.039(8) 0.054(9) 0.047(8) 0.006(7) -0.003(6) -0.003(7)
C23 0.020(5) 0.021(5) 0.017(5) 0.000(4) 0.003(4) 0.000(4)
C24 0.020(5) 0.030(6) 0.024(5) -0.005(4) 0.001(4) -0.003(4)
C25 0.025(6) 0.033(6) 0.026(6) -0.010(5) 0.004(5) -0.004(5)
C26 0.028(6) 0.030(6) 0.031(6) -0.008(5) 0.008(5) 0.003(5)
C27 0.022(5) 0.027(6) 0.030(6) -0.004(5) 0.005(5) 0.000(4)
C28 0.020(5) 0.022(5) 0.018(5) -0.002(4) 0.003(4) 0.000(4)
C29 0.013(5) 0.027(5) 0.020(5) 0.003(4) 0.001(4) 0.001(4)
C30 0.021(5) 0.023(5) 0.021(5) -0.001(4) 0.003(4) 0.001(4)
C31 0.021(5) 0.029(6) 0.039(7) -0.004(5) -0.001(5) -0.001(5)
C32 0.025(6) 0.032(7) 0.050(8) -0.011(6) 0.002(6) -0.004(5)
C33 0.047(9) 0.066(10) 0.050(9) -0.008(7) 0.022(7) -0.009(7)
C34 0.034(7) 0.043(8) 0.045(8) -0.002(6) 0.011(6) -0.004(6)
C35 0.046(8) 0.039(7) 0.043(8) 0.013(6) 0.011(6) 0.001(6)
C36 0.032(6) 0.035(7) 0.026(6) 0.002(5) 0.010(5) 0.000(5)
C37 0.025(7) 0.067(10) 0.047(8) 0.012(7) -0.001(6) 0.001(6)
C38 0.041(7) 0.038(7) 0.036(7) 0.003(6) 0.006(6) 0.008(6)
C39 0.028(6) 0.041(7) 0.033(6) -0.001(5) 0.003(5) -0.003(5)
O1 0.015(4) 0.044(5) 0.026(4) -0.005(4) 0.002(3) 0.002(3)
O2 0.036(4) 0.019(4) 0.019(4) -0.002(3) 0.004(3) -0.001(3)
O3 0.022(4) 0.031(4) 0.021(4) 0.001(3) 0.002(3) -0.003(3)
O4 0.022(4) 0.025(4) 0.015(3) -0.001(3) 0.004(3) -0.004(3)
O5 0.023(4) 0.019(4) 0.028(4) 0.004(3) -0.001(3) 0.000(3)
O6 0.015(3) 0.029(4) 0.022(4) -0.008(3) 0.003(3) -0.002(3)
O7 0.025(4) 0.059(6) 0.059(6) -0.035(5) 0.008(4) -0.005(4)
O8 0.043(5) 0.026(4) 0.031(4) 0.005(3) -0.012(4) -0.009(4)
O9 0.037(5) 0.043(5) 0.023(4) 0.007(4) -0.005(4) -0.015(4)
O10 0.023(4) 0.023(4) 0.016(3) 0.001(3) 0.002(3) -0.002(3)
O11 0.025(4) 0.021(4) 0.025(4) 0.004(3) -0.001(3) -0.002(3)
O12 0.017(3) 0.026(4) 0.023(4) -0.005(3) 0.004(3) -0.001(3)
O13 0.038(5) 0.040(5) 0.028(4) -0.001(4) 0.012(4) -0.008(4)
O14 0.023(4) 0.049(5) 0.032(5) -0.003(4) -0.001(4) 0.007(4)

loop_
_atom_type_symbol
_atom_type_description
_atom_type_scat_dispersion_real
_atom_type_scat_dispersion_imag
_atom_type_scat_source
C C 0.0033 0.0016 'International Tables Vol C Tables 4.2.6.8 and 6.1.1.4'
H H 0.0000 0.0000 'International Tables Vol C Tables 4.2.6.8 and 6.1.1.4'
N N 0.0061 0.0033 'International Tables Vol C Tables 4.2.6.8 and 6.1.1.4'
O O 0.0106 0.0060 'International Tables Vol C Tables 4.2.6.8 and 6.1.1.4'
Mn Mn 0.3368 0.7283 'International Tables Vol C Tables 4.2.6.8 and 6.1.1.4'

loop_
_geom_angle_atom_site_label_1
_geom_angle_atom_site_label_2
_geom_angle_atom_site_label_3
_geom_angle
O2 Mn1 O1 94.8(3)
O2 Mn1 O4 94.0(3)
O1 Mn1 O4 98.4(3)
O2 Mn1 O6 96.7(3)
O1 Mn1 O6 168.5(3)
O4 Mn1 O6 79.5(3)
O2 Mn1 O3 87.9(3)
O1 Mn1 O3 86.3(3)
O4 Mn1 O3 174.8(3)
O6 Mn1 O3 95.5(3)
O2 Mn1 O5 167.8(3)
O1 Mn1 O5 94.3(3)
O4 Mn1 O5 76.6(3)
O6 Mn1 O5 74.1(3)
O3 Mn1 O5 100.8(3)
O2 Mn1 Mn2 122.0(2)
O1 Mn1 Mn2 125.0(2)
O4 Mn1 Mn2 45.41(19)
O6 Mn1 Mn2 46.29(18)
O3 Mn1 Mn2 129.7(2)
O5 Mn1 Mn2 45.79(18)
O4 Mn2 O5 78.6(3)
O4 Mn2 O6 79.7(3)
O5 Mn2 O6 75.5(3)
O4 Mn2 N1 79.4(3)
O5 Mn2 N1 131.1(3)
O6 Mn2 N1 141.0(3)
O4 Mn2 N3 137.5(3)
O5 Mn2 N3 79.1(3)
O6 Mn2 N3 128.0(3)
N1 Mn2 N3 88.8(3)
O4 Mn2 N5 131.8(3)
O5 Mn2 N5 134.7(3)
O6 Mn2 N5 78.5(3)
N1 Mn2 N5 91.5(3)
N3 Mn2 N5 88.8(3)
O4 Mn2 Mn1 45.87(18)
O5 Mn2 Mn1 47.9(2)
O6 Mn2 Mn1 46.15(18)
N1 Mn2 Mn1 125.2(2)
N3 Mn2 Mn1 126.9(2)
N5 Mn2 Mn1 124.3(2)
O9 Mn3 O8 83.3(3)
O9 Mn3 O7 85.6(4)
O8 Mn3 O7 83.3(4)
O9 Mn3 N2 77.1(3)
O8 Mn3 N2 130.5(3)
O7 Mn3 N2 138.4(4)
O9 Mn3 N6 136.5(3)
O8 Mn3 N6 132.0(3)
O7 Mn3 N6 76.6(3)
N2 Mn3 N6 90.5(3)
O9 Mn3 N4 136.0(3)
O8 Mn3 N4 75.0(3)
O7 Mn3 N4 128.1(4)
N2 Mn3 N4 88.5(3)
N6 Mn3 N4 84.0(3)
C18 N1 N2 107.0(8)
C18 N1 Mn2 128.2(7)
N2 N1 Mn2 124.8(6)
C19 N2 N1 106.4(8)
C19 N2 Mn3 125.7(7)
N1 N2 Mn3 127.8(6)
C7 N3 N4 107.2(8)
C7 N3 Mn2 128.0(7)
N4 N3 Mn2 123.5(6)
C8 N4 N3 106.4(8)
C8 N4 Mn3 124.9(7)
N3 N4 Mn3 128.0(6)
C29 N5 N6 106.9(8)
C29 N5 Mn2 128.2(7)
N6 N5 Mn2 124.9(6)
C30 N6 N5 106.7(8)
C30 N6 Mn3 126.0(7)
N5 N6 Mn3 127.1(6)
C30 N7 C31 118.1(9)
C8 N8 C9 117.4(9)
C19 N9 C20 117.6(9)
C39 N10 C38 121.8(10)
C39 N10 C37 120.6(12)
C38 N10 C37 117.5(11)
C36 N11 C34 121.6(10)
C36 N11 C35 121.3(10)
C34 N11 C35 116.9(10)
O5 C1 C6 122.5(9)
O5 C1 C2 120.6(10)
C6 C1 C2 116.9(10)
C3 C2 C1 121.7(11)
C2 C3 C4 120.7(11)
C5 C4 C3 119.4(11)
C4 C5 C6 120.7(11)
C5 C6 C1 120.5(10)
C5 C6 C7 118.7(10)
C1 C6 C7 120.8(9)
N3 C7 O11 110.9(9)
N3 C7 C6 130.6(10)
O11 C7 C6 118.4(9)
N4 C8 N8 133.3(10)
N4 C8 O11 110.8(9)
N8 C8 O11 115.8(9)
O8 C9 N8 125.2(10)
O8 C9 C10 119.6(10)
N8 C9 C10 115.2(10)
C9 C10 C11 113.5(10)
O4 C12 C13 121.1(9)
O4 C12 C17 122.1(9)
C13 C12 C17 116.7(9)
C14 C13 C12 121.8(10)
C13 C14 C15 120.8(10)
C16 C15 C14 118.8(10)
C15 C16 C17 121.7(10)
C16 C17 C12 120.1(9)
C16 C17 C18 119.6(9)
C12 C17 C18 120.2(9)
N1 C18 O10 111.8(9)
N1 C18 C17 130.7(9)
O10 C18 C17 117.6(9)
N2 C19 N9 134.6(10)
N2 C19 O10 110.8(9)
N9 C19 O10 114.5(9)
O9 C20 N9 126.1(10)
O9 C20 C21 118.9(10)
N9 C20 C21 115.0(10)
C20 C21 C22 110.3(11)
O6 C23 C24 121.1(9)
O6 C23 C28 122.0(9)
C24 C23 C28 116.8(9)
C25 C24 C23 121.3(10)
C24 C25 C26 121.5(10)
C27 C26 C25 118.9(10)
C26 C27 C28 120.8(10)
C27 C28 C23 120.6(9)
C27 C28 C29 118.9(9)
C23 C28 C29 120.5(9)
N5 C29 O12 111.1(9)
N5 C29 C28 131.6(9)
O12 C29 C28 117.4(9)
N6 C30 N7 134.3(10)
N6 C30 O12 110.6(9)
N7 C30 O12 115.1(9)
O7 C31 N7 125.6(10)
O7 C31 C32 118.9(11)
N7 C31 C32 115.4(10)
C31 C32 C33 109.9(11)
O13 C36 N11 125.1(11)
O14 C39 N10 125.7(12)
C12 O4 Mn2 136.7(6)
C12 O4 Mn1 130.9(6)
Mn2 O4 Mn1 88.7(3)
C1 O5 Mn2 137.1(7)
C1 O5 Mn1 134.6(7)
Mn2 O5 Mn1 86.3(3)
C23 O6 Mn1 131.4(6)
C23 O6 Mn2 138.0(6)
Mn1 O6 Mn2 87.6(3)
C31 O7 Mn3 138.2(8)
C9 O8 Mn3 132.5(7)
C20 O9 Mn3 138.3(8)
C18 O10 C19 104.0(8)
C7 O11 C8 104.7(8)
C29 O12 C30 104.7(8)

loop_
_geom_bond_atom_site_label_1
_geom_bond_atom_site_label_2
_geom_bond_distance
Mn1 O2 2.138(7)
Mn1 O1 2.163(8)
Mn1 O4 2.172(7)
Mn1 O6 2.183(7)
Mn1 O3 2.210(8)
Mn1 O5 2.248(7)
Mn1 Mn2 3.025(2)
Mn2 O4 2.155(7)
Mn2 O5 2.173(7)
Mn2 O6 2.188(7)
Mn2 N1 2.222(8)
Mn2 N3 2.231(9)
Mn2 N5 2.244(8)
Mn3 O9 2.138(8)
Mn3 O8 2.144(8)
Mn3 O7 2.153(9)
Mn3 N2 2.227(9)
Mn3 N6 2.231(9)
Mn3 N4 2.273(9)
N1 C18 1.295(13)
N1 N2 1.417(11)
N2 C19 1.311(13)
N3 C7 1.298(13)
N3 N4 1.418(12)
N4 C8 1.307(13)
N5 C29 1.305(13)
N5 N6 1.417(11)
N6 C30 1.313(13)
N7 C30 1.338(13)
N7 C31 1.344(14)
N8 C8 1.344(13)
N8 C9 1.349(14)
N9 C19 1.343(13)
N9 C20 1.350(14)
N10 C39 1.317(15)
N10 C38 1.463(16)
N10 C37 1.466(15)
N11 C36 1.336(15)
N11 C34 1.442(16)
N11 C35 1.448(15)
C1 O5 1.320(12)
C1 C6 1.417(15)
C1 C2 1.418(15)
C2 C3 1.374(15)
C3 C4 1.395(17)
C4 C5 1.379(16)
C5 C6 1.410(15)
C6 C7 1.447(15)
C7 O11 1.369(12)
C8 O11 1.374(12)
C9 O8 1.249(13)
C9 C10 1.509(15)
C10 C11 1.523(17)
C12 O4 1.315(11)
C12 C13 1.411(14)
C12 C17 1.422(14)
C13 C14 1.378(14)
C14 C15 1.396(15)
C15 C16 1.371(15)
C16 C17 1.402(14)
C17 C18 1.451(14)
C18 O10 1.365(12)
C19 O10 1.380(12)
C20 O9 1.244(13)
C20 C21 1.510(15)
C21 C22 1.525(18)
C23 O6 1.318(12)
C23 C24 1.414(14)
C23 C28 1.417(14)
C24 C25 1.374(15)
C25 C26 1.398(15)
C26 C27 1.367(15)
C27 C28 1.415(14)
C28 C29 1.438(14)
C29 O12 1.368(12)
C30 O12 1.376(12)
C31 O7 1.250(14)
C31 C32 1.503(16)
C32 C33 1.510(19)
C36 O13 1.234(14)
C39 O14 1.236(14)
